data_7101194
loop_
_publ_author_name
'Dirk Walther'
'Reinald Fischer'
'Helmar Gorls'
'Jens Langer'
'Astrid Malassa'
'Gavin Vaughan'

_publ_section_title
;
A Key Step of the Formation of Acrylic Acid from CO~2~ and
Ethylene: The Transformation of a Nickelalactone into a
Nickel-acrylate Complex
;
_journal_issue 23
_journal_name_full 'Chemical Communications'
_journal_paper_doi 10.1039/b603540j
_journal_year 2006
_chemical_formula_sum 'C23 H28 N2 Ni O2'
_chemical_formula_weight 423.18
_chemical_name_systematic
;
?
;
_space_group_IT_number 61
_symmetry_cell_setting orthorhombic
_symmetry_space_group_name_Hall '-P 2ac 2ab'
_symmetry_space_group_name_H-M 'P b c a'
_atom_sites_solution_hydrogens geom
_atom_sites_solution_primary direct
_atom_sites_solution_secondary difmap
_audit_creation_method SHELXL-97
_cell_angle_alpha 90.00
_cell_angle_beta 90.00
_cell_angle_gamma 90.00
_cell_formula_units_Z 8
_cell_length_a 13.3813(3)
_cell_length_b 15.6376(3)
_cell_length_c 20.5571(5)
_cell_measurement_temperature 183(2)
_cell_volume 4301.60(16)
_computing_cell_refinement DENZO
_computing_data_collection COLLECT
_computing_data_reduction DENZO
_computing_molecular_graphics SHELXTL/PC
_computing_publication_material SHELXL-97
_computing_structure_refinement 'SHELXL-97 (Sheldrick, 1997)'
_computing_structure_solution 'SHELXS-97 (Sheldrick, 1990)'
_diffrn_ambient_temperature 183(2)
_diffrn_measured_fraction_theta_full 0.991
_diffrn_measured_fraction_theta_max 0.991
_diffrn_measurement_device_type KappaCCD
_diffrn_measurement_method 'phi- + omega-scan'
_diffrn_radiation_monochromator graphite
_diffrn_radiation_source 'fine-focus sealed tube'
_diffrn_radiation_type MoK\a
_diffrn_radiation_wavelength 0.71073
_diffrn_reflns_av_R_equivalents 0.0333
_diffrn_reflns_av_sigmaI/netI 0.0454
_diffrn_reflns_limit_h_max 17
_diffrn_reflns_limit_h_min -17
_diffrn_reflns_limit_k_max 19
_diffrn_reflns_limit_k_min -19
_diffrn_reflns_limit_l_max 26
_diffrn_reflns_limit_l_min -26
_diffrn_reflns_number 8988
_diffrn_reflns_theta_full 27.48
_diffrn_reflns_theta_max 27.48
_diffrn_reflns_theta_min 2.79
_exptl_absorpt_coefficient_mu 0.922
_exptl_absorpt_correction_type none
_exptl_crystal_colour black
_exptl_crystal_density_diffrn 1.307
_exptl_crystal_density_method 'not measured'
_exptl_crystal_description prism
_exptl_crystal_F_000 1792
_exptl_crystal_size_max 0.08
_exptl_crystal_size_mid 0.06
_exptl_crystal_size_min 0.04
_refine_diff_density_max 0.319
_refine_diff_density_min -0.330
_refine_diff_density_rms 0.055
_refine_ls_extinction_method none
_refine_ls_goodness_of_fit_ref 1.011
_refine_ls_hydrogen_treatment constr
_refine_ls_matrix_type full
_refine_ls_number_parameters 259
_refine_ls_number_reflns 4887
_refine_ls_number_restraints 0
_refine_ls_restrained_S_all 1.011
_refine_ls_R_factor_all 0.0677
_refine_ls_R_factor_gt 0.0380
_refine_ls_shift/su_max 0.018
_refine_ls_shift/su_mean 0.000
_refine_ls_structure_factor_coef Fsqd
_refine_ls_weighting_details 'calc w=1/[\s^2^(Fo^2^)+(0.0373P)^2^+2.3076P] where P=(Fo^2^+2Fc^2^)/3'
_refine_ls_weighting_scheme calc
_refine_ls_wR_factor_gt 0.0828
_refine_ls_wR_factor_ref 0.0926
_reflns_number_gt 3432
_reflns_number_total 4887
_reflns_threshold_expression >2sigma(I)
_cod_data_source_file b603540j.txt
_cod_depositor_comments
;
The following automatic conversions were performed:
'_exptl_absorpt_correction_type' value 'NONE' changed to 'none' according
to '/home/saulius/struct/CIF-dictionaries/cif_core.dic' dictionary named
'cif_core.dic' version 2.4.1 from 2010-06-29.

Automatic conversion script
Id: cif_fix_enum 1527 2010-12-29 10:47:43Z saulius 
;
_cod_original_sg_symbol_H-M Pbca
_cod_database_code 7101194

loop_
_symmetry_equiv_pos_as_xyz
'x, y, z'
'-x+1/2, -y, z+1/2'
'-x, y+1/2, -z+1/2'
'x+1/2, -y+1/2, -z'
'-x, -y, -z'
'x-1/2, y, -z-1/2'
'x, -y-1/2, z-1/2'
'-x-1/2, y-1/2, z'

loop_
_atom_site_label
_atom_site_type_symbol
_atom_site_fract_x
_atom_site_fract_y
_atom_site_fract_z
_atom_site_U_iso_or_equiv
_atom_site_adp_type
_atom_site_occupancy
_atom_site_symmetry_multiplicity
_atom_site_calc_flag
_atom_site_refinement_flags
Ni Ni 0.70010(2) 0.231895(17) 0.675589(13) 0.02473(9) Uani 1 1 d .
O1 O 0.83453(12) 0.23378(11) 0.69268(8) 0.0357(4) Uani 1 1 d .
O2 O 0.98322(13) 0.18252(15) 0.66504(9) 0.0583(6) Uani 1 1 d .
N1 N 0.56110(13) 0.22946(11) 0.66311(8) 0.0256(4) Uani 1 1 d .
N2 N 0.66254(13) 0.30486(11) 0.75070(8) 0.0264(4) Uani 1 1 d .
C1 C 0.73032(17) 0.15906(16) 0.60346(11) 0.0352(5) Uani 1 1 d .
H1A H 0.6905 0.1058 0.6065 0.042 Uiso 1 1 calc R
H1B H 0.7128 0.1882 0.5623 0.042 Uiso 1 1 calc R
C2 C 0.83990(17) 0.13787(15) 0.60396(11) 0.0335(5) Uani 1 1 d .
H2A H 0.8487 0.0757 0.6112 0.040 Uiso 1 1 calc R
H2B H 0.8694 0.1523 0.5612 0.040 Uiso 1 1 calc R
C3 C 0.89318(17) 0.18664(16) 0.65651(11) 0.0339(5) Uani 1 1 d .
C4 C 0.50930(17) 0.26731(15) 0.70751(11) 0.0320(5) Uani 1 1 d .
H4A H 0.4383 0.2673 0.7075 0.038 Uiso 1 1 calc R
C5 C 0.56786(16) 0.30998(15) 0.75754(11) 0.0329(5) Uani 1 1 d .
H5A H 0.5378 0.3396 0.7928 0.040 Uiso 1 1 calc R
C6 C 0.50809(15) 0.18785(14) 0.61081(10) 0.0276(5) Uani 1 1 d .
C7 C 0.50762(17) 0.22709(15) 0.55003(11) 0.0344(5) Uani 1 1 d .
C8 C 0.4593(2) 0.18495(19) 0.49940(12) 0.0481(7) Uani 1 1 d .
H8A H 0.4589 0.2102 0.4574 0.058 Uiso 1 1 calc R
C9 C 0.4117(2) 0.10738(19) 0.50841(14) 0.0512(8) Uani 1 1 d .
C10 C 0.41445(19) 0.07044(17) 0.56922(14) 0.0465(7) Uani 1 1 d .
H10A H 0.3824 0.0169 0.5756 0.056 Uiso 1 1 calc R
C11 C 0.46278(17) 0.10899(15) 0.62187(12) 0.0358(5) Uani 1 1 d .
C12 C 0.5558(2) 0.31231(17) 0.53953(13) 0.0486(7) Uani 1 1 d .
H12A H 0.5248 0.3547 0.5683 0.073 Uiso 1 1 calc R
H12B H 0.5468 0.3298 0.4941 0.073 Uiso 1 1 calc R
H12C H 0.6273 0.3082 0.5493 0.073 Uiso 1 1 calc R
C13 C 0.3576(3) 0.0647(3) 0.45213(18) 0.0862(13) Uani 1 1 d .
H13A H 0.3393 0.0062 0.4644 0.129 Uiso 1 1 calc R
H13B H 0.4016 0.0633 0.4140 0.129 Uiso 1 1 calc R
H13C H 0.2971 0.0972 0.4417 0.129 Uiso 1 1 calc R
C14 C 0.4664(2) 0.06576(18) 0.68724(14) 0.0547(8) Uani 1 1 d .
H14A H 0.4379 0.0082 0.6837 0.082 Uiso 1 1 calc R
H14B H 0.4276 0.0992 0.7187 0.082 Uiso 1 1 calc R
H14C H 0.5359 0.0618 0.7019 0.082 Uiso 1 1 calc R
C15 C 0.72494(15) 0.35201(14) 0.79547(10) 0.0254(5) Uani 1 1 d .
C16 C 0.74772(16) 0.31884(14) 0.85631(11) 0.0292(5) Uani 1 1 d .
C17 C 0.80329(17) 0.37003(15) 0.89873(11) 0.0337(5) Uani 1 1 d .
H17A H 0.8188 0.3488 0.9408 0.040 Uiso 1 1 calc R
C18 C 0.83644(18) 0.45081(15) 0.88128(12) 0.0341(5) Uani 1 1 d .
C19 C 0.81623(18) 0.47977(15) 0.81906(12) 0.0375(6) Uani 1 1 d .
H19A H 0.8416 0.5338 0.8058 0.045 Uiso 1 1 calc R
C20 C 0.75985(19) 0.43194(15) 0.77548(11) 0.0337(5) Uani 1 1 d .
C21 C 0.7161(2) 0.22983(16) 0.87594(14) 0.0469(7) Uani 1 1 d .
H21A H 0.7386 0.1888 0.8430 0.070 Uiso 1 1 calc R
H21B H 0.6431 0.2275 0.8795 0.070 Uiso 1 1 calc R
H21C H 0.7461 0.2154 0.9180 0.070 Uiso 1 1 calc R
C22 C 0.8908(2) 0.50767(17) 0.92900(13) 0.0514(7) Uani 1 1 d .
H22A H 0.9145 0.4733 0.9658 0.077 Uiso 1 1 calc R
H22B H 0.8453 0.5521 0.9449 0.077 Uiso 1 1 calc R
H22C H 0.9481 0.5345 0.9073 0.077 Uiso 1 1 calc R
C23 C 0.7348(3) 0.46604(19) 0.70890(12) 0.0560(8) Uani 1 1 d .
H23A H 0.7592 0.4262 0.6757 0.084 Uiso 1 1 calc R
H23B H 0.7667 0.5219 0.7029 0.084 Uiso 1 1 calc R
H23C H 0.6622 0.4722 0.7048 0.084 Uiso 1 1 calc R

loop_
_atom_site_aniso_label
_atom_site_aniso_U_11
_atom_site_aniso_U_22
_atom_site_aniso_U_33
_atom_site_aniso_U_23
_atom_site_aniso_U_13
_atom_site_aniso_U_12
Ni 0.02074(14) 0.02935(16) 0.02411(14) -0.00282(12) -0.00080(11) -0.00059(12)
O1 0.0219(8) 0.0504(10) 0.0347(8) -0.0111(8) -0.0016(7) 0.0010(8)
O2 0.0248(9) 0.0953(16) 0.0549(12) -0.0269(11) -0.0006(8) 0.0047(10)
N1 0.0234(9) 0.0278(9) 0.0255(9) 0.0008(8) -0.0016(7) -0.0034(8)
N2 0.0258(9) 0.0285(9) 0.0249(9) -0.0018(8) -0.0004(8) -0.0007(8)
C1 0.0316(12) 0.0423(14) 0.0317(12) -0.0113(10) -0.0052(10) 0.0059(11)
C2 0.0329(12) 0.0367(13) 0.0310(12) -0.0025(10) 0.0040(10) -0.0008(11)
C3 0.0244(12) 0.0480(14) 0.0294(12) 0.0026(11) 0.0045(9) 0.0009(11)
C4 0.0226(11) 0.0410(14) 0.0322(12) -0.0016(11) 0.0003(9) -0.0003(10)
C5 0.0290(12) 0.0398(13) 0.0301(12) -0.0059(10) 0.0035(10) 0.0018(10)
C6 0.0232(11) 0.0316(12) 0.0280(11) -0.0015(9) -0.0050(9) 0.0011(10)
C7 0.0312(12) 0.0393(13) 0.0327(12) 0.0005(11) -0.0030(10) 0.0064(11)
C8 0.0473(16) 0.0648(19) 0.0322(13) -0.0082(13) -0.0125(12) 0.0208(15)
C9 0.0371(15) 0.0586(18) 0.0578(18) -0.0307(15) -0.0215(13) 0.0164(14)
C10 0.0295(13) 0.0386(14) 0.071(2) -0.0178(13) -0.0108(13) -0.0006(11)
C11 0.0252(12) 0.0359(13) 0.0465(14) -0.0027(11) -0.0038(11) -0.0023(10)
C12 0.0538(17) 0.0475(15) 0.0446(15) 0.0186(12) -0.0003(13) 0.0027(13)
C13 0.068(2) 0.104(3) 0.087(3) -0.061(2) -0.039(2) 0.020(2)
C14 0.0559(18) 0.0439(16) 0.0641(19) 0.0145(14) -0.0014(15) -0.0148(14)
C15 0.0234(11) 0.0283(12) 0.0245(10) -0.0052(9) 0.0023(8) 0.0001(9)
C16 0.0258(11) 0.0288(12) 0.0329(12) 0.0005(10) -0.0024(10) -0.0002(10)
C17 0.0311(12) 0.0396(13) 0.0304(12) 0.0007(10) -0.0052(10) 0.0002(11)
C18 0.0327(12) 0.0325(13) 0.0371(13) -0.0096(10) -0.0024(10) -0.0028(11)
C19 0.0448(15) 0.0265(12) 0.0413(14) -0.0006(10) 0.0020(11) -0.0092(11)
C20 0.0409(14) 0.0331(13) 0.0269(11) 0.0005(10) 0.0043(11) -0.0037(11)
C21 0.0468(16) 0.0374(14) 0.0565(16) 0.0137(12) -0.0181(13) -0.0095(12)
C22 0.0581(19) 0.0424(15) 0.0536(17) -0.0113(13) -0.0158(14) -0.0070(14)
C23 0.081(2) 0.0542(18) 0.0323(14) 0.0099(12) -0.0020(14) -0.0182(17)

loop_
_atom_type_symbol
_atom_type_description
_atom_type_scat_dispersion_real
_atom_type_scat_dispersion_imag
_atom_type_scat_source
C C 0.0033 0.0016 'International Tables Vol C Tables 4.2.6.8 and 6.1.1.4'
H H 0.0000 0.0000 'International Tables Vol C Tables 4.2.6.8 and 6.1.1.4'
N N 0.0061 0.0033 'International Tables Vol C Tables 4.2.6.8 and 6.1.1.4'
O O 0.0106 0.0060 'International Tables Vol C Tables 4.2.6.8 and 6.1.1.4'
Ni Ni 0.3393 1.1124 'International Tables Vol C Tables 4.2.6.8 and 6.1.1.4'

loop_
_geom_angle_atom_site_label_1
_geom_angle_atom_site_label_2
_geom_angle_atom_site_label_3
_geom_angle
O1 Ni N1 176.79(7)
O1 Ni C1 87.18(8)
N1 Ni C1 95.25(9)
O1 Ni N2 95.17(7)
N1 Ni N2 82.36(7)
C1 Ni N2 177.32(9)
C3 O1 Ni 118.07(14)
C4 N1 C6 118.02(18)
C4 N1 Ni 115.24(15)
C6 N1 Ni 126.71(14)
C5 N2 C15 118.11(18)
C5 N2 Ni 111.90(15)
C15 N2 Ni 129.98(14)
C2 C1 Ni 109.39(15)
C3 C2 C1 110.85(19)
O2 C3 O1 122.7(2)
O2 C3 C2 123.1(2)
O1 C3 C2 114.20(19)
N1 C4 C5 114.9(2)
N2 C5 C4 115.3(2)
C7 C6 C11 122.3(2)
C7 C6 N1 118.18(19)
C11 C6 N1 119.44(19)
C8 C7 C6 117.7(2)
C8 C7 C12 120.9(2)
C6 C7 C12 121.3(2)
C9 C8 C7 122.0(2)
C10 C9 C8 118.5(2)
C10 C9 C13 121.3(3)
C8 C9 C13 120.2(3)
C9 C10 C11 122.3(2)
C6 C11 C10 117.2(2)
C6 C11 C14 122.0(2)
C10 C11 C14 120.8(2)
C16 C15 C20 121.8(2)
C16 C15 N2 120.68(19)
C20 C15 N2 117.56(19)
C15 C16 C17 117.7(2)
C15 C16 C21 121.6(2)
C17 C16 C21 120.7(2)
C18 C17 C16 122.0(2)
C19 C18 C17 118.4(2)
C19 C18 C22 120.1(2)
C17 C18 C22 121.5(2)
C18 C19 C20 121.7(2)
C19 C20 C15 118.3(2)
C19 C20 C23 121.1(2)
C15 C20 C23 120.7(2)

loop_
_geom_bond_atom_site_label_1
_geom_bond_atom_site_label_2
_geom_bond_distance
Ni O1 1.8330(16)
Ni N1 1.8780(18)
Ni C1 1.913(2)
Ni N2 1.9846(17)
O1 C3 1.309(3)
O2 C3 1.219(3)
N1 C4 1.290(3)
N1 C6 1.443(3)
N2 C5 1.277(3)
N2 C15 1.445(3)
C1 C2 1.503(3)
C2 C3 1.502(3)
C4 C5 1.455(3)
C6 C7 1.392(3)
C6 C11 1.393(3)
C7 C8 1.391(3)
C7 C12 1.496(4)
C8 C9 1.382(4)
C9 C10 1.378(4)
C9 C13 1.519(4)
C10 C11 1.398(3)
C11 C14 1.505(4)
C15 C16 1.388(3)
C15 C20 1.396(3)
C16 C17 1.398(3)
C16 C21 1.510(3)
C17 C18 1.386(3)
C18 C19 1.383(3)
C18 C22 1.511(3)
C19 C20 1.390(3)
C20 C23 1.507(3)
